data_7106185
loop_
_publ_author_name
'Gautam R. Desiraju'
'Arijit Mukherjee'

_publ_section_title
;
 Synthon polymorphism and pseudopolymorphism in co-crystals. The
 4,4?-bipyridine&#x0096;4-hydroxybenzoic acid structural landscape
;
_journal_name_full Chem.Commun.
_journal_page_first 4090
_journal_paper_doi 10.1039/c0cc05857b
_journal_volume 47
_journal_year 2011
_chemical_formula_moiety '2(C11 H9 N), C7 H6 O3'
_chemical_formula_sum 'C29 H24 N2 O3'
_chemical_formula_weight 448.50
_chemical_name_common
;
4phenylpyridine:4-hydroxybenzoicacid
;
_chemical_name_systematic
;
?
;
_space_group_IT_number 2
_symmetry_cell_setting triclinic
_symmetry_space_group_name_Hall '-P 1'
_symmetry_space_group_name_H-M 'P -1'
_atom_sites_solution_hydrogens geom
_atom_sites_solution_primary direct
_atom_sites_solution_secondary difmap
_audit_creation_method SHELXL-97
_cell_angle_alpha 66.060(5)
_cell_angle_beta 84.424(6)
_cell_angle_gamma 83.795(6)
_cell_formula_units_Z 4
_cell_length_a 7.5084(7)
_cell_length_b 18.0404(16)
_cell_length_c 19.0238(17)
_cell_measurement_reflns_used 18780
_cell_measurement_temperature 150(2)
_cell_measurement_theta_max 27.6
_cell_measurement_theta_min 3.0
_cell_volume 2337.3(4)
_computing_cell_refinement
;
CrystalClear-SM Expert 2.0 rc14 (Rigaku, 2009)
;
_computing_data_collection
;
CrystalClear-SM Expert 2.0 rc14 (Rigaku, 2009)
;
_computing_data_reduction
;
CrystalClear-SM Expert 2.0 rc14 (Rigaku, 2009)
;
_computing_structure_refinement 'SHELXL-97 (Sheldrick, 2008)'
_diffrn_ambient_temperature 150(2)
_diffrn_detector_area_resol_mean 13.6612
_diffrn_measured_fraction_theta_full 0.998
_diffrn_measured_fraction_theta_max 0.998
_diffrn_measurement_device_type
;
Rigaku Mercury375R (2x2 bin mode)
;
_diffrn_measurement_method 'profile data from \w-scans'
_diffrn_radiation_monochromator graphite
_diffrn_radiation_source 'fine-focus sealed tube'
_diffrn_radiation_type MoK\a
_diffrn_radiation_wavelength 0.71073
_diffrn_reflns_av_R_equivalents 0.0611
_diffrn_reflns_av_sigmaI/netI 0.0830
_diffrn_reflns_limit_h_max 9
_diffrn_reflns_limit_h_min -9
_diffrn_reflns_limit_k_max 23
_diffrn_reflns_limit_k_min -23
_diffrn_reflns_limit_l_max 24
_diffrn_reflns_limit_l_min -24
_diffrn_reflns_number 25067
_diffrn_reflns_theta_full 27.48
_diffrn_reflns_theta_max 27.48
_diffrn_reflns_theta_min 3.04
_exptl_absorpt_coefficient_mu 0.083
_exptl_absorpt_correction_T_max 0.9917
_exptl_absorpt_correction_T_min 0.9755
_exptl_absorpt_correction_type multi-scan
_exptl_absorpt_process_details 'Jacobson, R. (1998) Private communication'
_exptl_crystal_colour colourless
_exptl_crystal_density_diffrn 1.275
_exptl_crystal_density_method 'not measured'
_exptl_crystal_description block
_exptl_crystal_F_000 944
_exptl_crystal_size_max 0.50
_exptl_crystal_size_mid 0.20
_exptl_crystal_size_min 0.10
_refine_diff_density_max 0.205
_refine_diff_density_min -0.303
_refine_diff_density_rms 0.050
_refine_ls_extinction_method none
_refine_ls_goodness_of_fit_ref 1.028
_refine_ls_hydrogen_treatment mixed
_refine_ls_matrix_type full
_refine_ls_number_parameters 805
_refine_ls_number_reflns 10707
_refine_ls_number_restraints 0
_refine_ls_restrained_S_all 1.028
_refine_ls_R_factor_all 0.1188
_refine_ls_R_factor_gt 0.0610
_refine_ls_shift/su_max 0.001
_refine_ls_shift/su_mean 0.000
_refine_ls_structure_factor_coef Fsqd
_refine_ls_weighting_details 'calc w=1/[\s^2^(Fo^2^)+(0.0537P)^2^+0.3916P] where P=(Fo^2^+2Fc^2^)/3'
_refine_ls_weighting_scheme calc
_refine_ls_wR_factor_gt 0.1196
_refine_ls_wR_factor_ref 0.1402
_reflns_number_gt 6382
_reflns_number_total 10707
_reflns_threshold_expression >2\s(I)
_cod_data_source_file c0cc05857b.txt
_cod_data_source_block datam4
_cod_depositor_comments
;
The following automatic conversions were performed:

'_exptl_absorpt_correction_type' value 'Multi-scan' changed to
'multi-scan' according to the built-in table from CIF Core dictionary
named 'cif_core.dic' version 2.4.1 from 2010-06-29.

Automatic conversion script
Id: cif_fix_values 1646 2011-03-28 12:23:43Z adriana 
;
_cod_database_code 7106185

loop_
_symmetry_equiv_pos_as_xyz
'x, y, z'
'-x, -y, -z'

loop_
_atom_site_label
_atom_site_type_symbol
_atom_site_fract_x
_atom_site_fract_y
_atom_site_fract_z
_atom_site_U_iso_or_equiv
_atom_site_adp_type
_atom_site_occupancy
_atom_site_symmetry_multiplicity
_atom_site_calc_flag
_atom_site_refinement_flags
_atom_site_disorder_assembly
_atom_site_disorder_group
H4 H 0.370(3) 0.8941(12) 0.4401(13) 0.020(6) Uiso 1 1 d . . .
H52 H 0.352(3) 0.0611(14) 0.4308(13) 0.029(6) Uiso 1 1 d . . .
H54 H 0.417(3) 0.1632(15) 0.1737(13) 0.035(7) Uiso 1 1 d . . .
H49 H 0.387(3) 0.3364(14) 0.2807(13) 0.033(7) Uiso 1 1 d . . .
H47 H -0.425(3) 1.3159(14) -0.1235(13) 0.034(7) Uiso 1 1 d . . .
H7 H 0.575(3) 1.0196(12) 0.1778(12) 0.020(5) Uiso 1 1 d . . .
H15 H 1.362(3) 0.5579(14) -0.0996(13) 0.032(6) Uiso 1 1 d . . .
H30 H 0.719(3) 0.2846(13) 0.5445(12) 0.030(6) Uiso 1 1 d . . .
H58 H 0.194(3) 0.3733(15) 0.1835(14) 0.042(7) Uiso 1 1 d . . .
H21 H 1.075(3) 0.6846(15) -0.3173(13) 0.035(7) Uiso 1 1 d . . .
H10 H 1.207(3) 0.4613(13) 0.3196(13) 0.025(6) Uiso 1 1 d . . .
H3 H 0.154(3) 0.9397(13) 0.3411(13) 0.033(6) Uiso 1 1 d . . .
H51 H 0.317(3) 0.1109(14) 0.2982(13) 0.034(7) Uiso 1 1 d . . .
H13 H 1.062(3) 0.5810(13) 0.0599(13) 0.024(6) Uiso 1 1 d . . .
H48 H 0.421(3) 0.2835(15) 0.4140(14) 0.042(7) Uiso 1 1 d . . .
H29 H 0.445(3) 0.2422(15) 0.6214(15) 0.042(7) Uiso 1 1 d . . .
H6 H 0.775(3) 0.9776(14) 0.2748(13) 0.036(7) Uiso 1 1 d . . .
H16 H 1.283(3) 0.6263(15) -0.2276(15) 0.044(7) Uiso 1 1 d . . .
H36 H 0.028(3) 0.4331(16) 0.5969(14) 0.040(7) Uiso 1 1 d . . .
H46 H -0.663(3) 1.3680(15) -0.2050(14) 0.041(7) Uiso 1 1 d . . .
H43 H -0.492(3) 1.0874(15) -0.1156(13) 0.037(7) Uiso 1 1 d . . .
H11 H 1.437(3) 0.5078(13) 0.2210(13) 0.030(6) Uiso 1 1 d . . .
H45 H -0.815(3) 1.2820(15) -0.2435(14) 0.043(7) Uiso 1 1 d . . .
H32 H 0.159(3) 0.1967(14) 0.6293(13) 0.033(6) Uiso 1 1 d . . .
H40 H -0.118(3) 1.2544(14) -0.1243(14) 0.034(7) Uiso 1 1 d . . .
H56 H 0.252(3) 0.3473(14) -0.0248(14) 0.040(7) Uiso 1 1 d . . .
H35 H -0.241(3) 0.3936(15) 0.6749(14) 0.044(7) Uiso 1 1 d . . .
H14 H 0.829(3) 0.5363(14) 0.1570(13) 0.034(6) Uiso 1 1 d . . .
H34 H -0.298(3) 0.2576(14) 0.7327(14) 0.040(7) Uiso 1 1 d . . .
H22 H 1.012(3) 0.7579(15) -0.4513(15) 0.045(8) Uiso 1 1 d . . .
H55 H 0.374(3) 0.2139(14) 0.0397(14) 0.039(7) Uiso 1 1 d . . .
H38 H -0.384(3) 1.0597(14) 0.0159(14) 0.040(7) Uiso 1 1 d . . .
H44 H -0.725(4) 1.1438(16) -0.1999(16) 0.056(9) Uiso 1 1 d . . .
H27 H 0.188(4) 0.4531(15) 0.4752(14) 0.046(7) Uiso 1 1 d . . .
H25 H 1.208(3) 0.8947(14) -0.3081(14) 0.037(7) Uiso 1 1 d . . .
H33 H -0.097(4) 0.1562(17) 0.7125(15) 0.054(8) Uiso 1 1 d . . .
H41 H 0.133(3) 1.2013(15) -0.0477(14) 0.043(7) Uiso 1 1 d . . .
H37 H -0.129(3) 1.0105(16) 0.0899(15) 0.051(8) Uiso 1 1 d . . .
H57 H 0.162(3) 0.4280(16) 0.0470(14) 0.048(8) Uiso 1 1 d . . .
H18 H 1.114(3) 0.8249(16) -0.1805(14) 0.043(7) Uiso 1 1 d . . .
H19 H 1.193(3) 0.7503(15) -0.0543(15) 0.046(8) Uiso 1 1 d . . .
H26 H 0.471(4) 0.4839(17) 0.4046(16) 0.056(8) Uiso 1 1 d . . .
H6O H 1.362(4) 0.6022(19) 0.0238(19) 0.076(10) Uiso 1 1 d . . .
H24 H 1.149(4) 0.9656(18) -0.4367(17) 0.066(9) Uiso 1 1 d . . .
H4O H 0.791(4) 0.4148(18) 0.4150(18) 0.077(10) Uiso 1 1 d . . .
H23 H 1.047(4) 0.8993(18) -0.5096(18) 0.067(9) Uiso 1 1 d . . .
H1O H 0.188(5) 1.066(2) 0.083(2) 0.109(13) Uiso 1 1 d . . .
H3O H 0.669(4) 0.8765(19) 0.4750(19) 0.080(11) Uiso 1 1 d . . .
O3 O 0.7146(2) 0.90767(10) 0.41998(9) 0.0337(4) Uani 1 1 d . . .
O1 O 0.2851(2) 1.04158(10) 0.11920(9) 0.0310(4) Uani 1 1 d . . .
C42 C -0.4369(3) 1.19555(13) -0.11106(12) 0.0244(5) Uani 1 1 d . . .
O2 O 0.0559(2) 1.00399(13) 0.20593(10) 0.0535(6) Uani 1 1 d . . .
C5 C 0.5913(3) 0.93169(13) 0.36602(12) 0.0246(5) Uani 1 1 d . . .
C3 C 0.2896(3) 0.94668(13) 0.32773(13) 0.0262(5) Uani 1 1 d . . .
N3 N 0.0200(3) 1.10120(13) 0.02602(11) 0.0354(5) Uani 1 1 d . . .
C2 C 0.3492(3) 0.98280(13) 0.25044(12) 0.0238(5) Uani 1 1 d . . .
C41 C 0.0193(3) 1.17251(16) -0.03517(13) 0.0341(6) Uani 1 1 d . . .
C1 C 0.2161(3) 1.00993(14) 0.19082(13) 0.0292(5) Uani 1 1 d . . .
C45 C -0.7183(3) 1.26038(16) -0.20878(14) 0.0336(6) Uani 1 1 d . . .
C4 C 0.4095(3) 0.92091(13) 0.38533(13) 0.0260(5) Uani 1 1 d . . .
C43 C -0.5271(3) 1.14566(15) -0.13317(13) 0.0301(5) Uani 1 1 d . . .
C6 C 0.6517(3) 0.96859(14) 0.28907(13) 0.0262(5) Uani 1 1 d . . .
C7 C 0.5306(3) 0.99341(13) 0.23206(13) 0.0235(5) Uani 1 1 d . . .
C39 C -0.2800(3) 1.16267(13) -0.06282(12) 0.0262(5) Uani 1 1 d . . .
C46 C -0.6314(3) 1.30990(16) -0.18687(14) 0.0346(6) Uani 1 1 d . . .
C47 C -0.4908(3) 1.27828(14) -0.13801(13) 0.0294(5) Uani 1 1 d . . .
C38 C -0.2792(4) 1.08869(16) 0.00068(14) 0.0366(6) Uani 1 1 d . . .
C40 C -0.1264(3) 1.20452(15) -0.08038(14) 0.0311(6) Uani 1 1 d . . .
C37 C -0.1282(3) 1.06122(17) 0.04298(15) 0.0399(7) Uani 1 1 d . . .
C44 C -0.6671(3) 1.17796(16) -0.18200(14) 0.0333(6) Uani 1 1 d . . .
O4 O 0.9005(2) 0.43729(10) 0.37952(9) 0.0312(4) Uani 1 1 d . . .
O6 O 1.4047(2) 0.57229(10) 0.07645(10) 0.0328(4) Uani 1 1 d . . .
O5 O 0.6932(2) 0.47856(10) 0.29219(9) 0.0369(4) Uani 1 1 d . . .
C10 C 1.1773(3) 0.48768(13) 0.26537(13) 0.0252(5) Uani 1 1 d . . .
C8 C 0.8499(3) 0.47046(13) 0.30751(12) 0.0252(5) Uani 1 1 d . . .
C9 C 0.9985(3) 0.49610(13) 0.24770(12) 0.0230(5) Uani 1 1 d . . .
C11 C 1.3115(3) 0.51349(14) 0.20786(13) 0.0269(5) Uani 1 1 d . . .
C14 C 0.9571(3) 0.53072(14) 0.17034(13) 0.0264(5) Uani 1 1 d . . .
N1 N 1.2828(3) 0.64811(13) -0.06569(11) 0.0358(5) Uani 1 1 d . . .
C17 C 1.1910(3) 0.73522(14) -0.21864(13) 0.0266(5) Uani 1 1 d . . .
C12 C 1.2689(3) 0.54830(13) 0.13091(12) 0.0240(5) Uani 1 1 d . . .
C18 C 1.1640(3) 0.77010(16) -0.16505(14) 0.0331(6) Uani 1 1 d . . .
C16 C 1.2625(3) 0.65511(15) -0.19286(14) 0.0298(5) Uani 1 1 d . . .
C13 C 1.0902(3) 0.55679(14) 0.11252(13) 0.0267(5) Uani 1 1 d . . .
C20 C 1.1487(3) 0.78194(14) -0.30052(13) 0.0288(5) Uani 1 1 d . . .
C15 C 1.3066(3) 0.61437(16) -0.11715(14) 0.0325(6) Uani 1 1 d . . .
C21 C 1.0945(3) 0.74326(17) -0.34383(14) 0.0336(6) Uani 1 1 d . . .
C22 C 1.0574(3) 0.78583(19) -0.42032(15) 0.0414(7) Uani 1 1 d . . .
C25 C 1.1662(3) 0.86565(16) -0.33636(16) 0.0377(6) Uani 1 1 d . . .
C23 C 1.0737(3) 0.86857(19) -0.45471(16) 0.0449(7) Uani 1 1 d . . .
C19 C 1.2112(3) 0.72478(17) -0.09049(15) 0.0377(6) Uani 1 1 d . . .
C24 C 1.1293(4) 0.90825(19) -0.41326(17) 0.0474(7) Uani 1 1 d . . .
N4 N 0.3932(3) 0.16654(12) 0.43252(11) 0.0315(5) Uani 1 1 d . . .
C50 C 0.3423(3) 0.22977(13) 0.27362(12) 0.0226(5) Uani 1 1 d . . .
C53 C 0.3130(3) 0.26315(13) 0.19015(12) 0.0232(5) Uani 1 1 d . . .
C58 C 0.2347(3) 0.34174(14) 0.15207(13) 0.0274(5) Uani 1 1 d . . .
C54 C 0.3620(3) 0.21596(15) 0.14771(13) 0.0287(5) Uani 1 1 d . . .
C48 C 0.4011(3) 0.24573(15) 0.38850(14) 0.0309(5) Uani 1 1 d . . .
C51 C 0.3369(3) 0.14732(14) 0.31944(13) 0.0286(5) Uani 1 1 d . . .
C55 C 0.3376(3) 0.24650(15) 0.06978(14) 0.0308(5) Uani 1 1 d . . .
C49 C 0.3763(3) 0.27929(15) 0.31037(13) 0.0275(5) Uani 1 1 d . . .
C57 C 0.2101(3) 0.37207(15) 0.07389(14) 0.0324(6) Uani 1 1 d . . .
C56 C 0.2625(3) 0.32462(16) 0.03222(14) 0.0329(6) Uani 1 1 d . . .
C52 C 0.3624(3) 0.11899(15) 0.39695(13) 0.0302(5) Uani 1 1 d . . .
N2 N 0.6120(3) 0.38795(13) 0.47112(11) 0.0348(5) Uani 1 1 d . . .
C31 C 0.1169(3) 0.31898(13) 0.60438(12) 0.0262(5) Uani 1 1 d . . .
C28 C 0.2865(3) 0.34286(14) 0.55727(13) 0.0274(5) Uani 1 1 d . . .
C33 C -0.0744(3) 0.21490(16) 0.68729(14) 0.0352(6) Uani 1 1 d . . .
C32 C 0.0777(3) 0.23801(14) 0.63882(14) 0.0306(5) Uani 1 1 d . . .
C36 C -0.0028(3) 0.37689(15) 0.61839(14) 0.0325(6) Uani 1 1 d . . .
C30 C 0.6019(3) 0.31772(16) 0.53260(14) 0.0337(6) Uani 1 1 d . . .
C35 C -0.1565(3) 0.35360(17) 0.66625(15) 0.0371(6) Uani 1 1 d . . .
C29 C 0.4448(3) 0.29320(15) 0.57622(14) 0.0314(6) Uani 1 1 d . . .
C34 C -0.1919(3) 0.27235(17) 0.70057(14) 0.0360(6) Uani 1 1 d . . .
C27 C 0.2974(3) 0.41538(16) 0.49268(14) 0.0392(6) Uani 1 1 d . . .
C26 C 0.4597(4) 0.43532(17) 0.45202(16) 0.0444(7) Uani 1 1 d . . .

loop_
_atom_site_aniso_label
_atom_site_aniso_U_11
_atom_site_aniso_U_22
_atom_site_aniso_U_33
_atom_site_aniso_U_23
_atom_site_aniso_U_13
_atom_site_aniso_U_12
O3 0.0334(9) 0.0439(11) 0.0228(9) -0.0119(8) -0.0067(7) 0.0003(8)
O1 0.0268(9) 0.0373(10) 0.0229(9) -0.0065(7) -0.0023(7) 0.0006(8)
C42 0.0240(12) 0.0286(12) 0.0187(11) -0.0083(9) 0.0007(9) -0.0010(10)
O2 0.0240(10) 0.0841(15) 0.0337(11) -0.0027(10) -0.0026(8) -0.0102(10)
C5 0.0291(12) 0.0228(12) 0.0234(12) -0.0112(9) -0.0057(9) 0.0040(10)
C3 0.0253(12) 0.0258(12) 0.0257(13) -0.0080(10) 0.0002(10) -0.0051(10)
N3 0.0270(11) 0.0479(13) 0.0264(11) -0.0103(10) -0.0036(9) 0.0006(10)
C2 0.0262(12) 0.0216(11) 0.0224(12) -0.0076(9) -0.0011(9) -0.0020(10)
C41 0.0291(13) 0.0465(16) 0.0238(13) -0.0108(11) -0.0010(10) -0.0045(12)
C1 0.0287(13) 0.0296(13) 0.0259(13) -0.0072(10) -0.0023(10) -0.0037(11)
C45 0.0306(13) 0.0450(16) 0.0236(13) -0.0128(11) -0.0090(11) 0.0076(12)
C4 0.0314(13) 0.0234(12) 0.0212(12) -0.0068(10) 0.0013(10) -0.0042(10)
C43 0.0299(13) 0.0284(13) 0.0316(14) -0.0120(11) -0.0036(10) 0.0017(11)
C6 0.0234(12) 0.0297(13) 0.0245(13) -0.0106(10) 0.0012(10) -0.0011(10)
C7 0.0262(12) 0.0236(12) 0.0203(12) -0.0091(9) 0.0022(9) -0.0020(10)
C39 0.0260(12) 0.0294(13) 0.0221(12) -0.0098(10) -0.0014(9) 0.0004(10)
C46 0.0396(15) 0.0293(14) 0.0312(14) -0.0101(11) -0.0055(11) 0.0078(12)
C47 0.0335(13) 0.0271(13) 0.0277(13) -0.0109(10) -0.0027(10) -0.0011(11)
C38 0.0316(14) 0.0370(15) 0.0315(14) -0.0024(11) -0.0046(11) -0.0051(12)
C40 0.0320(13) 0.0331(14) 0.0242(13) -0.0065(11) -0.0031(10) -0.0050(11)
C37 0.0356(15) 0.0436(17) 0.0304(15) -0.0041(12) -0.0094(11) 0.0025(13)
C44 0.0337(14) 0.0398(15) 0.0312(14) -0.0187(12) -0.0065(11) -0.0008(12)
O4 0.0297(9) 0.0372(10) 0.0227(9) -0.0063(7) -0.0050(7) -0.0057(8)
O6 0.0283(9) 0.0399(10) 0.0267(9) -0.0092(8) 0.0004(7) -0.0062(8)
O5 0.0243(9) 0.0504(11) 0.0292(9) -0.0084(8) -0.0058(7) -0.0011(8)
C10 0.0303(13) 0.0232(12) 0.0229(13) -0.0087(10) -0.0069(10) -0.0025(10)
C8 0.0299(13) 0.0212(12) 0.0229(12) -0.0065(9) -0.0060(10) -0.0003(10)
C9 0.0259(12) 0.0195(11) 0.0225(12) -0.0067(9) -0.0050(9) 0.0002(10)
C11 0.0241(12) 0.0288(13) 0.0286(13) -0.0110(10) -0.0057(10) -0.0026(10)
C14 0.0234(12) 0.0262(13) 0.0280(13) -0.0087(10) -0.0059(10) -0.0001(10)
N1 0.0283(11) 0.0462(14) 0.0285(12) -0.0105(10) 0.0012(9) -0.0054(10)
C17 0.0186(11) 0.0320(13) 0.0292(13) -0.0109(10) -0.0010(9) -0.0072(10)
C12 0.0260(12) 0.0204(11) 0.0256(12) -0.0093(9) -0.0016(10) -0.0018(10)
C18 0.0290(13) 0.0363(15) 0.0351(15) -0.0156(12) -0.0016(11) -0.0016(12)
C16 0.0270(13) 0.0313(14) 0.0295(14) -0.0102(11) -0.0008(10) -0.0046(11)
C13 0.0299(13) 0.0258(12) 0.0214(13) -0.0056(10) -0.0077(10) 0.0003(10)
C20 0.0206(12) 0.0307(13) 0.0321(13) -0.0101(11) -0.0009(10) -0.0001(10)
C15 0.0256(13) 0.0347(15) 0.0320(14) -0.0084(11) 0.0010(10) -0.0030(11)
C21 0.0293(13) 0.0383(15) 0.0346(15) -0.0169(12) -0.0030(11) 0.0013(12)
C22 0.0285(14) 0.0596(19) 0.0366(16) -0.0212(14) -0.0063(11) 0.0060(13)
C25 0.0285(14) 0.0369(15) 0.0429(16) -0.0099(13) -0.0049(12) -0.0041(12)
C23 0.0265(14) 0.061(2) 0.0304(15) -0.0032(14) -0.0019(11) 0.0061(14)
C19 0.0348(14) 0.0509(17) 0.0326(15) -0.0225(13) 0.0023(12) -0.0051(13)
C24 0.0357(15) 0.0391(17) 0.0485(18) 0.0020(14) -0.0026(13) -0.0038(14)
N4 0.0298(11) 0.0378(12) 0.0258(11) -0.0120(9) -0.0036(9) 0.0007(9)
C50 0.0183(11) 0.0266(12) 0.0219(12) -0.0091(9) 0.0018(9) -0.0018(9)
C53 0.0205(11) 0.0248(12) 0.0229(12) -0.0076(9) -0.0007(9) -0.0041(10)
C58 0.0292(13) 0.0264(13) 0.0259(13) -0.0090(10) -0.0029(10) -0.0033(11)
C54 0.0305(13) 0.0248(13) 0.0285(13) -0.0087(10) -0.0026(10) 0.0011(11)
C48 0.0314(13) 0.0333(14) 0.0314(14) -0.0158(11) -0.0051(10) -0.0027(11)
C51 0.0360(14) 0.0251(13) 0.0258(13) -0.0120(10) -0.0007(10) -0.0006(11)
C55 0.0316(13) 0.0386(15) 0.0255(13) -0.0167(11) 0.0002(10) -0.0023(11)
C49 0.0268(12) 0.0276(13) 0.0283(13) -0.0106(11) -0.0036(10) -0.0037(11)
C57 0.0343(14) 0.0285(14) 0.0288(14) -0.0053(11) -0.0073(11) 0.0007(11)
C56 0.0312(13) 0.0416(15) 0.0215(13) -0.0072(11) -0.0026(10) -0.0055(12)
C52 0.0371(14) 0.0241(13) 0.0245(13) -0.0060(10) -0.0004(10) 0.0023(11)
N2 0.0326(11) 0.0437(13) 0.0237(11) -0.0079(9) -0.0030(9) -0.0060(10)
C31 0.0270(12) 0.0268(12) 0.0239(12) -0.0083(10) -0.0060(10) -0.0014(10)
C28 0.0293(12) 0.0275(13) 0.0243(12) -0.0093(10) -0.0056(10) 0.0015(10)
C33 0.0372(15) 0.0346(15) 0.0315(14) -0.0095(12) -0.0011(11) -0.0098(12)
C32 0.0340(14) 0.0255(13) 0.0330(14) -0.0129(11) -0.0028(11) 0.0007(11)
C36 0.0332(14) 0.0272(14) 0.0344(14) -0.0096(11) -0.0074(11) 0.0025(11)
C30 0.0271(13) 0.0421(15) 0.0266(13) -0.0094(11) -0.0039(10) 0.0035(12)
C35 0.0336(14) 0.0415(16) 0.0400(15) -0.0222(13) -0.0011(12) 0.0036(13)
C29 0.0333(14) 0.0303(14) 0.0254(13) -0.0064(11) -0.0037(10) 0.0018(11)
C34 0.0300(14) 0.0528(18) 0.0274(14) -0.0176(12) 0.0024(11) -0.0103(13)
C27 0.0304(14) 0.0377(15) 0.0333(15) 0.0009(11) -0.0024(11) 0.0037(12)
C26 0.0377(15) 0.0421(17) 0.0339(16) 0.0046(13) -0.0023(12) -0.0020(13)

loop_
_atom_type_symbol
_atom_type_description
_atom_type_scat_dispersion_real
_atom_type_scat_dispersion_imag
_atom_type_scat_source
C C 0.0033 0.0016 'International Tables Vol C Tables 4.2.6.8 and 6.1.1.4'
H H 0.0000 0.0000 'International Tables Vol C Tables 4.2.6.8 and 6.1.1.4'
N N 0.0061 0.0033 'International Tables Vol C Tables 4.2.6.8 and 6.1.1.4'
O O 0.0106 0.0060 'International Tables Vol C Tables 4.2.6.8 and 6.1.1.4'

loop_
_geom_angle_atom_site_label_1
_geom_angle_atom_site_label_2
_geom_angle_atom_site_label_3
_geom_angle
_geom_angle_site_symmetry_1
_geom_angle_site_symmetry_3
_geom_angle_publ_flag
C5 O3 H3O 116.2(18) . . ?
C1 O1 H1O 110(2) . . ?
C43 C42 C47 119.0(2) . . ?
C43 C42 C39 121.0(2) . . ?
C47 C42 C39 119.9(2) . . ?
O3 C5 C4 122.3(2) . . ?
O3 C5 C6 117.7(2) . . ?
C4 C5 C6 120.0(2) . . ?
C4 C3 C2 120.7(2) . . ?
C4 C3 H3 120.8(13) . . ?
C2 C3 H3 118.6(13) . . ?
C37 N3 C41 117.2(2) . . ?
C7 C2 C3 119.0(2) . . ?
C7 C2 C1 122.2(2) . . ?
C3 C2 C1 118.8(2) . . ?
N3 C41 C40 122.7(2) . . ?
N3 C41 H41 116.2(14) . . ?
C40 C41 H41 121.2(14) . . ?
O2 C1 O1 122.2(2) . . ?
O2 C1 C2 123.1(2) . . ?
O1 C1 C2 114.6(2) . . ?
C46 C45 C44 120.1(2) . . ?
C46 C45 H45 121.1(15) . . ?
C44 C45 H45 118.7(15) . . ?
C3 C4 C5 119.7(2) . . ?
C3 C4 H4 121.5(12) . . ?
C5 C4 H4 118.8(12) . . ?
C44 C43 C42 120.5(2) . . ?
C44 C43 H43 118.6(14) . . ?
C42 C43 H43 120.9(14) . . ?
C7 C6 C5 119.6(2) . . ?
C7 C6 H6 119.0(14) . . ?
C5 C6 H6 121.3(14) . . ?
C6 C7 C2 121.0(2) . . ?
C6 C7 H7 118.8(12) . . ?
C2 C7 H7 120.2(12) . . ?
C40 C39 C38 117.3(2) . . ?
C40 C39 C42 120.8(2) . . ?
C38 C39 C42 121.9(2) . . ?
C45 C46 C47 120.6(2) . . ?
C45 C46 H46 122.3(15) . . ?
C47 C46 H46 117.1(15) . . ?
C46 C47 C42 119.9(2) . . ?
C46 C47 H47 119.7(13) . . ?
C42 C47 H47 120.3(13) . . ?
C37 C38 C39 119.0(3) . . ?
C37 C38 H38 121.3(15) . . ?
C39 C38 H38 119.6(15) . . ?
C41 C40 C39 120.0(2) . . ?
C41 C40 H40 119.4(14) . . ?
C39 C40 H40 120.6(14) . . ?
N3 C37 C38 123.8(2) . . ?
N3 C37 H37 116.5(16) . . ?
C38 C37 H37 119.6(16) . . ?
C45 C44 C43 119.8(2) . . ?
C45 C44 H44 119.7(16) . . ?
C43 C44 H44 120.4(16) . . ?
C8 O4 H4O 107.9(17) . . ?
C12 O6 H6O 112.7(18) . . ?
C11 C10 C9 120.9(2) . . ?
C11 C10 H10 120.2(13) . . ?
C9 C10 H10 118.9(13) . . ?
O5 C8 O4 122.4(2) . . ?
O5 C8 C9 122.84(19) . . ?
O4 C8 C9 114.80(19) . . ?
C10 C9 C14 118.8(2) . . ?
C10 C9 C8 122.73(19) . . ?
C14 C9 C8 118.48(19) . . ?
C10 C11 C12 119.9(2) . . ?
C10 C11 H11 120.2(13) . . ?
C12 C11 H11 119.9(13) . . ?
C13 C14 C9 120.7(2) . . ?
C13 C14 H14 119.9(13) . . ?
C9 C14 H14 119.4(13) . . ?
C19 N1 C15 116.8(2) . . ?
C16 C17 C18 117.1(2) . . ?
C16 C17 C20 121.2(2) . . ?
C18 C17 C20 121.6(2) . . ?
O6 C12 C11 118.0(2) . . ?
O6 C12 C13 122.4(2) . . ?
C11 C12 C13 119.7(2) . . ?
C19 C18 C17 119.2(2) . . ?
C19 C18 H18 121.3(15) . . ?
C17 C18 H18 119.5(15) . . ?
C15 C16 C17 119.8(2) . . ?
C15 C16 H16 118.8(15) . . ?
C17 C16 H16 121.3(15) . . ?
C14 C13 C12 120.0(2) . . ?
C14 C13 H13 120.9(13) . . ?
C12 C13 H13 119.1(13) . . ?
C21 C20 C25 118.2(2) . . ?
C21 C20 C17 120.8(2) . . ?
C25 C20 C17 120.9(2) . . ?
N1 C15 C16 123.2(2) . . ?
N1 C15 H15 117.3(13) . . ?
C16 C15 H15 119.4(13) . . ?
C22 C21 C20 121.4(3) . . ?
C22 C21 H21 120.6(14) . . ?
C20 C21 H21 117.9(14) . . ?
C23 C22 C21 119.7(3) . . ?
C23 C22 H22 118.9(14) . . ?
C21 C22 H22 121.3(14) . . ?
C24 C25 C20 120.3(3) . . ?
C24 C25 H25 119.2(14) . . ?
C20 C25 H25 120.5(14) . . ?
C24 C23 C22 120.0(3) . . ?
C24 C23 H23 120.1(17) . . ?
C22 C23 H23 119.8(17) . . ?
N1 C19 C18 123.9(2) . . ?
N1 C19 H19 118.0(15) . . ?
C18 C19 H19 118.0(15) . . ?
C23 C24 C25 120.3(3) . . ?
C23 C24 H24 121.8(18) . . ?
C25 C24 H24 117.8(18) . . ?
C48 N4 C52 116.6(2) . . ?
C51 C50 C49 116.4(2) . . ?
C51 C50 C53 121.6(2) . . ?
C49 C50 C53 121.9(2) . . ?
C54 C53 C58 118.3(2) . . ?
C54 C53 C50 120.4(2) . . ?
C58 C53 C50 121.4(2) . . ?
C57 C58 C53 120.5(2) . . ?
C57 C58 H58 122.2(15) . . ?
C53 C58 H58 117.3(14) . . ?
C55 C54 C53 121.1(2) . . ?
C55 C54 H54 121.1(14) . . ?
C53 C54 H54 117.8(14) . . ?
N4 C48 C49 123.3(2) . . ?
N4 C48 H48 118.4(14) . . ?
C49 C48 H48 118.3(14) . . ?
C52 C51 C50 119.8(2) . . ?
C52 C51 H51 119.6(15) . . ?
C50 C51 H51 120.6(15) . . ?
C54 C55 C56 120.4(2) . . ?
C54 C55 H55 121.2(14) . . ?
C56 C55 H55 118.4(14) . . ?
C48 C49 C50 120.0(2) . . ?
C48 C49 H49 120.3(14) . . ?
C50 C49 H49 119.6(14) . . ?
C58 C57 C56 120.5(2) . . ?
C58 C57 H57 120.1(15) . . ?
C56 C57 H57 119.3(15) . . ?
C55 C56 C57 119.3(2) . . ?
C55 C56 H56 119.8(14) . . ?
C57 C56 H56 120.8(14) . . ?
N4 C52 C51 123.9(2) . . ?
N4 C52 H52 115.4(13) . . ?
C51 C52 H52 120.6(13) . . ?
C30 N2 C26 116.9(2) . . ?
C32 C31 C36 118.4(2) . . ?
C32 C31 C28 120.8(2) . . ?
C36 C31 C28 120.7(2) . . ?
C27 C28 C29 116.4(2) . . ?
C27 C28 C31 122.5(2) . . ?
C29 C28 C31 121.2(2) . . ?
C34 C33 C32 120.3(2) . . ?
C34 C33 H33 120.6(16) . . ?
C32 C33 H33 119.2(16) . . ?
C33 C32 C31 120.9(2) . . ?
C33 C32 H32 119.4(14) . . ?
C31 C32 H32 119.7(14) . . ?
C35 C36 C31 120.5(2) . . ?
C35 C36 H36 120.8(15) . . ?
C31 C36 H36 118.6(15) . . ?
N2 C30 C29 123.3(2) . . ?
N2 C30 H30 113.8(13) . . ?
C29 C30 H30 122.9(13) . . ?
C34 C35 C36 120.0(2) . . ?
C34 C35 H35 119.2(15) . . ?
C36 C35 H35 120.7(15) . . ?
C30 C29 C28 120.1(2) . . ?
C30 C29 H29 120.1(15) . . ?
C28 C29 H29 119.8(15) . . ?
C33 C34 C35 119.9(2) . . ?
C33 C34 H34 121.2(15) . . ?
C35 C34 H34 118.9(15) . . ?
C26 C27 C28 120.0(2) . . ?
C26 C27 H27 119.6(15) . . ?
C28 C27 H27 120.5(15) . . ?
N2 C26 C27 123.4(2) . . ?
N2 C26 H26 114.1(17) . . ?
C27 C26 H26 122.4(17) . . ?

loop_
_geom_bond_atom_site_label_1
_geom_bond_atom_site_label_2
_geom_bond_distance
_geom_bond_site_symmetry_2
_geom_bond_publ_flag
O3 C5 1.355(3) . ?
O3 H3O 1.01(3) . ?
O1 C1 1.321(3) . ?
O1 H1O 1.00(4) . ?
C42 C43 1.392(3) . ?
C42 C47 1.394(3) . ?
C42 C39 1.483(3) . ?
O2 C1 1.216(3) . ?
C5 C4 1.392(3) . ?
C5 C6 1.392(3) . ?
C3 C4 1.384(3) . ?
C3 C2 1.394(3) . ?
C3 H3 1.03(2) . ?
N3 C37 1.333(3) . ?
N3 C41 1.340(3) . ?
C2 C7 1.387(3) . ?
C2 C1 1.479(3) . ?
C41 C40 1.383(3) . ?
C41 H41 1.01(3) . ?
C45 C46 1.370(3) . ?
C45 C44 1.385(3) . ?
C45 H45 0.97(3) . ?
C4 H4 0.99(2) . ?
C43 C44 1.388(3) . ?
C43 H43 0.98(2) . ?
C6 C7 1.383(3) . ?
C6 H6 0.95(2) . ?
C7 H7 0.99(2) . ?
C39 C40 1.386(3) . ?
C39 C38 1.390(3) . ?
C46 C47 1.391(3) . ?
C46 H46 0.97(2) . ?
C47 H47 1.01(2) . ?
C38 C37 1.382(3) . ?
C38 H38 0.95(3) . ?
C40 H40 0.95(2) . ?
C37 H37 0.98(3) . ?
C44 H44 0.97(3) . ?
O4 C8 1.329(3) . ?
O4 H4O 1.02(3) . ?
O6 C12 1.351(3) . ?
O6 H6O 0.99(3) . ?
O5 C8 1.219(3) . ?
C10 C11 1.379(3) . ?
C10 C9 1.393(3) . ?
C10 H10 0.98(2) . ?
C8 C9 1.480(3) . ?
C9 C14 1.398(3) . ?
C11 C12 1.393(3) . ?
C11 H11 0.98(2) . ?
C14 C13 1.378(3) . ?
C14 H14 1.00(2) . ?
N1 C19 1.336(3) . ?
N1 C15 1.337(3) . ?
C17 C16 1.388(3) . ?
C17 C18 1.389(3) . ?
C17 C20 1.487(3) . ?
C12 C13 1.396(3) . ?
C18 C19 1.378(4) . ?
C18 H18 0.96(3) . ?
C16 C15 1.380(3) . ?
C16 H16 0.99(3) . ?
C13 H13 0.95(2) . ?
C20 C21 1.387(3) . ?
C20 C25 1.397(3) . ?
C15 H15 0.99(2) . ?
C21 C22 1.382(4) . ?
C21 H21 0.99(2) . ?
C22 C23 1.379(4) . ?
C22 H22 1.02(3) . ?
C25 C24 1.388(4) . ?
C25 H25 0.98(2) . ?
C23 C24 1.377(4) . ?
C23 H23 0.99(3) . ?
C19 H19 0.96(3) . ?
C24 H24 0.97(3) . ?
N4 C48 1.336(3) . ?
N4 C52 1.339(3) . ?
C50 C51 1.388(3) . ?
C50 C49 1.394(3) . ?
C50 C53 1.482(3) . ?
C53 C54 1.394(3) . ?
C53 C58 1.396(3) . ?
C58 C57 1.384(3) . ?
C58 H58 0.99(3) . ?
C54 C55 1.380(3) . ?
C54 H54 0.94(2) . ?
C48 C49 1.382(3) . ?
C48 H48 1.01(3) . ?
C51 C52 1.376(3) . ?
C51 H51 0.93(2) . ?
C55 C56 1.380(3) . ?
C55 H55 0.98(2) . ?
C49 H49 0.96(2) . ?
C57 C56 1.390(4) . ?
C57 H57 0.97(3) . ?
C56 H56 1.00(2) . ?
C52 H52 0.99(2) . ?
N2 C30 1.334(3) . ?
N2 C26 1.337(3) . ?
C31 C32 1.389(3) . ?
C31 C36 1.395(3) . ?
C31 C28 1.481(3) . ?
C28 C27 1.388(3) . ?
C28 C29 1.391(3) . ?
C33 C34 1.374(4) . ?
C33 C32 1.384(3) . ?
C33 H33 1.00(3) . ?
C32 H32 0.97(2) . ?
C36 C35 1.388(4) . ?
C36 H36 0.97(2) . ?
C30 C29 1.378(3) . ?
C30 H30 1.00(2) . ?
C35 C34 1.385(4) . ?
C35 H35 0.96(3) . ?
C29 H29 0.97(2) . ?
C34 H34 0.95(3) . ?
C27 C26 1.378(4) . ?
C27 H27 1.00(3) . ?
C26 H26 0.97(3) . ?

loop_
_geom_torsion_atom_site_label_1
_geom_torsion_atom_site_label_2
_geom_torsion_atom_site_label_3
_geom_torsion_atom_site_label_4
_geom_torsion
_geom_torsion_site_symmetry_1
_geom_torsion_site_symmetry_2
_geom_torsion_site_symmetry_3
_geom_torsion_site_symmetry_4
_geom_torsion_publ_flag
C4 C3 C2 C7 -0.7(3) . . . . ?
C4 C3 C2 C1 -179.6(2) . . . . ?
C37 N3 C41 C40 -0.6(4) . . . . ?
C7 C2 C1 O2 -177.1(2) . . . . ?
C3 C2 C1 O2 1.7(4) . . . . ?
C7 C2 C1 O1 2.8(3) . . . . ?
C3 C2 C1 O1 -178.4(2) . . . . ?
C2 C3 C4 C5 0.5(3) . . . . ?
O3 C5 C4 C3 180.0(2) . . . . ?
C6 C5 C4 C3 0.3(3) . . . . ?
C47 C42 C43 C44 0.7(3) . . . . ?
C39 C42 C43 C44 -176.2(2) . . . . ?
O3 C5 C6 C7 179.4(2) . . . . ?
C4 C5 C6 C7 -0.9(3) . . . . ?
C5 C6 C7 C2 0.6(3) . . . . ?
C3 C2 C7 C6 0.1(3) . . . . ?
C1 C2 C7 C6 179.0(2) . . . . ?
C43 C42 C39 C40 135.3(2) . . . . ?
C47 C42 C39 C40 -41.6(3) . . . . ?
C43 C42 C39 C38 -43.7(3) . . . . ?
C47 C42 C39 C38 139.4(2) . . . . ?
C44 C45 C46 C47 0.3(4) . . . . ?
C45 C46 C47 C42 0.2(4) . . . . ?
C43 C42 C47 C46 -0.7(3) . . . . ?
C39 C42 C47 C46 176.3(2) . . . . ?
C40 C39 C38 C37 0.6(4) . . . . ?
C42 C39 C38 C37 179.6(2) . . . . ?
N3 C41 C40 C39 0.3(4) . . . . ?
C38 C39 C40 C41 -0.3(4) . . . . ?
C42 C39 C40 C41 -179.4(2) . . . . ?
C41 N3 C37 C38 0.9(4) . . . . ?
C39 C38 C37 N3 -0.9(4) . . . . ?
C46 C45 C44 C43 -0.3(4) . . . . ?
C42 C43 C44 C45 -0.3(4) . . . . ?
C11 C10 C9 C14 0.5(3) . . . . ?
C11 C10 C9 C8 -179.0(2) . . . . ?
O5 C8 C9 C10 179.2(2) . . . . ?
O4 C8 C9 C10 -1.2(3) . . . . ?
O5 C8 C9 C14 -0.3(3) . . . . ?
O4 C8 C9 C14 179.3(2) . . . . ?
C9 C10 C11 C12 -0.2(3) . . . . ?
C10 C9 C14 C13 -0.6(3) . . . . ?
C8 C9 C14 C13 178.9(2) . . . . ?
C10 C11 C12 O6 -179.6(2) . . . . ?
C10 C11 C12 C13 0.0(3) . . . . ?
C16 C17 C18 C19 1.0(3) . . . . ?
C20 C17 C18 C19 -177.9(2) . . . . ?
C18 C17 C16 C15 -1.3(3) . . . . ?
C20 C17 C16 C15 177.6(2) . . . . ?
C9 C14 C13 C12 0.4(3) . . . . ?
O6 C12 C13 C14 179.5(2) . . . . ?
C11 C12 C13 C14 -0.1(3) . . . . ?
C16 C17 C20 C21 31.7(3) . . . . ?
C18 C17 C20 C21 -149.5(2) . . . . ?
C16 C17 C20 C25 -146.9(2) . . . . ?
C18 C17 C20 C25 31.9(3) . . . . ?
C19 N1 C15 C16 0.6(3) . . . . ?
C17 C16 C15 N1 0.5(4) . . . . ?
C25 C20 C21 C22 -0.4(4) . . . . ?
C17 C20 C21 C22 -179.0(2) . . . . ?
C20 C21 C22 C23 -0.2(4) . . . . ?
C21 C20 C25 C24 0.2(4) . . . . ?
C17 C20 C25 C24 178.8(2) . . . . ?
C21 C22 C23 C24 1.0(4) . . . . ?
C15 N1 C19 C18 -0.9(4) . . . . ?
C17 C18 C19 N1 0.1(4) . . . . ?
C22 C23 C24 C25 -1.1(4) . . . . ?
C20 C25 C24 C23 0.5(4) . . . . ?
C51 C50 C53 C54 -30.4(3) . . . . ?
C49 C50 C53 C54 149.7(2) . . . . ?
C51 C50 C53 C58 149.0(2) . . . . ?
C49 C50 C53 C58 -30.9(3) . . . . ?
C54 C53 C58 C57 -1.2(3) . . . . ?
C50 C53 C58 C57 179.4(2) . . . . ?
C58 C53 C54 C55 1.4(3) . . . . ?
C50 C53 C54 C55 -179.2(2) . . . . ?
C52 N4 C48 C49 1.1(3) . . . . ?
C49 C50 C51 C52 0.8(3) . . . . ?
C53 C50 C51 C52 -179.1(2) . . . . ?
C53 C54 C55 C56 -0.5(4) . . . . ?
N4 C48 C49 C50 -0.5(4) . . . . ?
C51 C50 C49 C48 -0.5(3) . . . . ?
C53 C50 C49 C48 179.4(2) . . . . ?
C53 C58 C57 C56 0.2(4) . . . . ?
C54 C55 C56 C57 -0.6(4) . . . . ?
C58 C57 C56 C55 0.7(4) . . . . ?
C48 N4 C52 C51 -0.8(4) . . . . ?
C50 C51 C52 N4 -0.1(4) . . . . ?
C32 C31 C28 C27 145.3(2) . . . . ?
C36 C31 C28 C27 -38.0(3) . . . . ?
C32 C31 C28 C29 -35.1(3) . . . . ?
C36 C31 C28 C29 141.6(2) . . . . ?
C34 C33 C32 C31 1.7(4) . . . . ?
C36 C31 C32 C33 -1.4(3) . . . . ?
C28 C31 C32 C33 175.4(2) . . . . ?
C32 C31 C36 C35 0.6(3) . . . . ?
C28 C31 C36 C35 -176.2(2) . . . . ?
C26 N2 C30 C29 -0.5(4) . . . . ?
C31 C36 C35 C34 0.0(4) . . . . ?
N2 C30 C29 C28 -0.5(4) . . . . ?
C27 C28 C29 C30 1.3(4) . . . . ?
C31 C28 C29 C30 -178.3(2) . . . . ?
C32 C33 C34 C35 -1.0(4) . . . . ?
C36 C35 C34 C33 0.2(4) . . . . ?
C29 C28 C27 C26 -1.1(4) . . . . ?
C31 C28 C27 C26 178.5(2) . . . . ?
C30 N2 C26 C27 0.6(4) . . . . ?
C28 C27 C26 N2 0.1(5) . . . . ?
